data_4311341
loop_
_publ_author_name
'Yu-Bin Dong'
'Peng Wang'
'Ru-Qi Huang'
'Mark D. Smith'

_publ_section_title
;
 Syntheses and Structures of Ag(I)-Containing Coordination Polymers and
 Co(II)-Containing Supramolecular Complex Based on Novel Fulvene Ligands
;
_journal_name_full 'Inorganic Chemistry'
_journal_page_first 4727
_journal_page_last 4739
_journal_paper_doi 10.1021/ic0495517
_journal_volume 43
_journal_year 2004
_chemical_formula_sum 'C50 H40 Ag F6 N4 O4 Sb'
_chemical_formula_weight 1104.48
_chemical_name_systematic
; 
 ? 
;
_space_group_IT_number 2
_symmetry_cell_setting triclinic
_symmetry_space_group_name_Hall '-P 1'
_symmetry_space_group_name_H-M 'P -1'
_atom_sites_solution_hydrogens geom
_atom_sites_solution_primary direct
_atom_sites_solution_secondary difmap
_audit_creation_method SHELXL-97
_cell_angle_alpha 86.3540(10)
_cell_angle_beta 85.0180(10)
_cell_angle_gamma 84.0390(10)
_cell_formula_units_Z 2
_cell_length_a 8.9189(4)
_cell_length_b 13.5085(6)
_cell_length_c 19.1073(9)
_cell_measurement_reflns_used 7562
_cell_measurement_temperature 150(1)
_cell_measurement_theta_max 26.382
_cell_measurement_theta_min 2.461
_cell_volume 2277.51(18)
_computing_cell_refinement 'SAINT+ NT V6.22 (Bruker, 2001)'
_computing_data_collection 'SMART NT V5.625 (Bruker, 1998)'
_computing_data_reduction 'SAINT+ NT V6.22'
_computing_molecular_graphics 'SHELXTL V6.1 (Sheldrick, 2000)'
_computing_publication_material 'SHELXTL V6.1'
_computing_structure_refinement 'SHELXL-97 (Sheldrick, 1997)'
_computing_structure_solution 'SHELXS-97 (Sheldrick, 1990)'
_diffrn_ambient_temperature 150(1)
_diffrn_measured_fraction_theta_full 0.996
_diffrn_measured_fraction_theta_max 0.996
_diffrn_measurement_device_type 'Bruker SMART APEX CCD diffractometer'
_diffrn_measurement_method 'omega scans'
_diffrn_radiation_monochromator graphite
_diffrn_radiation_source 'sealed tube'
_diffrn_radiation_type MoK\a
_diffrn_radiation_wavelength 0.71073
_diffrn_reflns_av_R_equivalents 0.0481
_diffrn_reflns_av_sigmaI/netI 0.0778
_diffrn_reflns_limit_h_max 10
_diffrn_reflns_limit_h_min -10
_diffrn_reflns_limit_k_max 16
_diffrn_reflns_limit_k_min -16
_diffrn_reflns_limit_l_max 22
_diffrn_reflns_limit_l_min -22
_diffrn_reflns_number 16773
_diffrn_reflns_theta_full 25.03
_diffrn_reflns_theta_max 25.03
_diffrn_reflns_theta_min 1.52
_diffrn_standards_decay_% <1
_exptl_absorpt_coefficient_mu 1.097
_exptl_absorpt_correction_type none
_exptl_crystal_colour orange
_exptl_crystal_density_diffrn 1.611
_exptl_crystal_density_method 'not measured'
_exptl_crystal_description bar
_exptl_crystal_F_000 1104
_exptl_crystal_size_max 0.24
_exptl_crystal_size_mid 0.08
_exptl_crystal_size_min 0.06
_refine_diff_density_max 0.895
_refine_diff_density_min -0.492
_refine_diff_density_rms 0.089
_refine_ls_extinction_method none
_refine_ls_goodness_of_fit_ref 1.029
_refine_ls_hydrogen_treatment mixed
_refine_ls_matrix_type full
_refine_ls_number_parameters 623
_refine_ls_number_reflns 8004
_refine_ls_number_restraints 19
_refine_ls_restrained_S_all 1.047
_refine_ls_R_factor_all 0.0722
_refine_ls_R_factor_gt 0.0474
_refine_ls_shift/su_max 0.001
_refine_ls_shift/su_mean 0.000
_refine_ls_structure_factor_coef Fsqd
_refine_ls_weighting_details
; calc 
 [0.00000+1.00000exp(0.70(sin\q/\l)^2^)]/ 
   [\s^2^(Fo^2^)+0.0000+0.0880*P+(0.0317P)^2^+0.0000sin\q/\l] 
 where P = 0.33333Fo^2^ + 0.66667Fc^2^ 
;
_refine_ls_weighting_scheme calc
_refine_ls_wR_factor_gt 0.0870
_refine_ls_wR_factor_ref 0.0946
_reflns_number_gt 5818
_reflns_number_total 8004
_reflns_threshold_expression >2sigma(I)
_cod_data_source_file ic0495517si20040528_015556_8.cif
_cod_data_source_block 6
_cod_depositor_comments
;
The following automatic conversions were performed:
'_symmetry_cell_setting' value 'Triclinic' changed to 'triclinic'
according to '/home/saulius/struct/CIF-dictionaries/cif_core.dic'
dictionary named 'cif_core.dic' version 2.4.1 from 2010-06-29.

Automatic conversion script
Id: cif_fix_enum 1527 2010-12-29 10:47:43Z saulius 
;
_cod_database_code 4311341

loop_
_symmetry_equiv_pos_as_xyz
'x, y, z'
'-x, -y, -z'

loop_
_atom_site_label
_atom_site_type_symbol
_atom_site_fract_x
_atom_site_fract_y
_atom_site_fract_z
_atom_site_U_iso_or_equiv
_atom_site_adp_type
_atom_site_occupancy
_atom_site_symmetry_multiplicity
_atom_site_calc_flag
_atom_site_refinement_flags
_atom_site_disorder_assembly
_atom_site_disorder_group
Ag Ag 0.38444(5) 0.98651(3) 0.309237(19) 0.03320(12) Uani 1 1 d . . .
C1 C -0.1265(5) 0.4361(3) 0.6853(2) 0.0245(11) Uani 1 1 d . . .
C2 C -0.0938(5) 0.5205(3) 0.6417(2) 0.0267(11) Uani 1 1 d . . .
H2 H -0.0283 0.5678 0.6521 0.032 Uiso 1 1 calc R . .
C3 C -0.1712(5) 0.5248(3) 0.5811(2) 0.0268(11) Uani 1 1 d . . .
C4 C -0.2568(5) 0.4372(3) 0.5863(2) 0.0253(11) Uani 1 1 d . . .
C5 C -0.2233(6) 0.3861(3) 0.6516(2) 0.0263(11) Uani 1 1 d . . .
H5 H -0.2624 0.3259 0.6694 0.032 Uiso 1 1 calc R . .
C6 C -0.1640(5) 0.6011(3) 0.5264(2) 0.0274(11) Uani 1 1 d . . .
C7 C -0.0984(6) 0.6957(3) 0.5370(2) 0.0287(11) Uani 1 1 d . . .
C8 C -0.1198(6) 0.7435(3) 0.5999(3) 0.0345(13) Uani 1 1 d . . .
H8 H -0.1795 0.7157 0.6384 0.041 Uiso 1 1 calc R . .
C9 C -0.0556(6) 0.8309(3) 0.6076(3) 0.0396(14) Uani 1 1 d . . .
H9 H -0.0717 0.8626 0.6509 0.047 Uiso 1 1 calc R . .
C10 C 0.0312(6) 0.8715(3) 0.5525(3) 0.0369(13) Uani 1 1 d . . .
H10 H 0.0787 0.9299 0.5580 0.044 Uiso 1 1 calc R . .
C11 C 0.0488(6) 0.8263(3) 0.4887(3) 0.0318(12) Uani 1 1 d . . .
C12 C -0.0166(5) 0.7396(3) 0.4799(2) 0.0297(12) Uani 1 1 d . . .
H12 H -0.0058 0.7105 0.4355 0.036 Uiso 1 1 calc R . .
C13 C 0.1383(6) 0.8700(3) 0.4302(3) 0.0341(12) Uani 1 1 d . . .
C14 C -0.3425(6) 0.4047(3) 0.5375(2) 0.0291(12) Uani 1 1 d . . .
C15 C -0.4360(6) 0.3194(3) 0.5517(2) 0.0285(11) Uani 1 1 d . . .
C16 C -0.5167(6) 0.3002(3) 0.6158(2) 0.0299(12) Uani 1 1 d . . .
H16 H -0.5122 0.3425 0.6533 0.036 Uiso 1 1 calc R . .
C17 C -0.6030(6) 0.2210(3) 0.6259(2) 0.0312(12) Uani 1 1 d . . .
H17 H -0.6556 0.2085 0.6705 0.037 Uiso 1 1 calc R . .
C18 C -0.6140(6) 0.1594(3) 0.5718(2) 0.0312(12) Uani 1 1 d . . .
H18 H -0.6744 0.1051 0.5786 0.037 Uiso 1 1 calc R . .
C19 C -0.5346(6) 0.1787(3) 0.5075(2) 0.0302(12) Uani 1 1 d . . .
C20 C -0.4481(6) 0.2583(3) 0.4963(2) 0.0285(11) Uani 1 1 d . . .
H20 H -0.3973 0.2715 0.4514 0.034 Uiso 1 1 calc R . .
C21 C -0.5418(6) 0.1155(3) 0.4498(3) 0.0327(12) Uani 1 1 d . . .
C22 C -0.0566(6) 0.4057(3) 0.7547(2) 0.0294(12) Uani 1 1 d D . .
C23 C -0.0496(7) 0.4963(4) 0.7961(3) 0.0536(18) Uani 1 1 d D . .
H23A H 0.0023 0.5464 0.7666 0.080 Uiso 1 1 calc R . .
H23B H 0.0060 0.4771 0.8377 0.080 Uiso 1 1 calc R . .
H23C H -0.1525 0.5242 0.8109 0.080 Uiso 1 1 calc R . .
C24 C 0.1026(6) 0.3563(4) 0.7372(3) 0.0569(17) Uani 1 1 d D . .
H24A H 0.1619 0.4030 0.7081 0.085 Uiso 1 1 calc R . .
H24B H 0.0971 0.2965 0.7114 0.085 Uiso 1 1 calc R . .
H24C H 0.1511 0.3375 0.7808 0.085 Uiso 1 1 calc R . .
C25 C -0.1485(6) 0.3315(4) 0.7976(3) 0.0455(15) Uani 1 1 d D . .
H25A H -0.1051 0.3148 0.8428 0.068 Uiso 1 1 calc R . .
H25B H -0.1467 0.2709 0.7718 0.068 Uiso 1 1 calc R . .
H25C H -0.2532 0.3609 0.8060 0.068 Uiso 1 1 calc R . .
N1 N 0.2107(5) 0.9066(3) 0.3859(2) 0.0450(12) Uani 1 1 d . . .
N2 N -0.5475(5) 0.0672(3) 0.4033(2) 0.0390(11) Uani 1 1 d . . .
O1 O -0.2103(4) 0.5940(2) 0.46649(16) 0.0348(8) Uani 1 1 d D . .
H1A H -0.268(5) 0.518(3) 0.463(2) 0.052 Uiso 1 1 d D . .
O2 O -0.3467(4) 0.4439(2) 0.47303(16) 0.0356(9) Uani 1 1 d . . .
C26 C 0.6670(6) 0.3904(3) 0.1833(2) 0.0273(11) Uani 1 1 d . . .
C27 C 0.7829(5) 0.3378(3) 0.1432(2) 0.0250(11) Uani 1 1 d . A .
H27 H 0.8311 0.2744 0.1570 0.030 Uiso 1 1 calc R . .
C28 C 0.8186(5) 0.3916(3) 0.0794(2) 0.0219(10) Uani 1 1 d . . .
C29 C 0.7147(5) 0.4831(3) 0.0799(2) 0.0244(11) Uani 1 1 d . A .
C30 C 0.6267(6) 0.4785(3) 0.1450(2) 0.0294(12) Uani 1 1 d . A .
H30 H 0.5505 0.5287 0.1604 0.035 Uiso 1 1 calc R . .
C31 C 0.9276(6) 0.3586(3) 0.0262(2) 0.0256(11) Uani 1 1 d . A .
C32 C 1.0341(5) 0.2674(3) 0.0366(2) 0.0252(11) Uani 1 1 d . . .
C33 C 1.0998(6) 0.2448(3) 0.1000(2) 0.0280(12) Uani 1 1 d . A .
H33 H 1.0758 0.2870 0.1382 0.034 Uiso 1 1 calc R . .
C34 C 1.2006(6) 0.1601(3) 0.1067(3) 0.0325(12) Uani 1 1 d . . .
C35 C 1.2394(7) 0.1001(4) 0.0509(3) 0.0437(15) Uani 1 1 d . A .
H35 H 1.3106 0.0432 0.0558 0.052 Uiso 1 1 calc R . .
C36 C 1.1752(7) 0.1223(4) -0.0118(3) 0.0511(17) Uani 1 1 d . . .
H36 H 1.2006 0.0805 -0.0501 0.061 Uiso 1 1 calc R A .
C37 C 1.0740(6) 0.2057(3) -0.0185(3) 0.0382(14) Uani 1 1 d . A .
H37 H 1.0304 0.2213 -0.0620 0.046 Uiso 1 1 calc R . .
C38 C 1.2605(6) 0.1321(3) 0.1735(3) 0.0376(13) Uani 1 1 d . A .
C39 C 0.6942(6) 0.5592(3) 0.0264(2) 0.0273(11) Uani 1 1 d . . .
C40 C 0.5894(6) 0.6509(3) 0.0370(2) 0.0280(11) Uani 1 1 d . A .
C41 C 0.5769(6) 0.7004(3) 0.0992(2) 0.0275(11) Uani 1 1 d . . .
H41 H 0.6414 0.6783 0.1353 0.033 Uiso 1 1 calc R A .
C42 C 0.4709(6) 0.7813(3) 0.1086(3) 0.0317(12) Uani 1 1 d . A .
C43 C 0.3771(6) 0.8156(3) 0.0561(3) 0.0368(13) Uani 1 1 d . . .
H43 H 0.3015 0.8696 0.0638 0.044 Uiso 1 1 calc R A .
C44 C 0.3948(6) 0.7704(3) -0.0075(3) 0.0370(13) Uani 1 1 d . A .
H44 H 0.3348 0.7955 -0.0446 0.044 Uiso 1 1 calc R . .
C45 C 0.4999(6) 0.6888(3) -0.0168(3) 0.0338(13) Uani 1 1 d . . .
H45 H 0.5115 0.6581 -0.0605 0.041 Uiso 1 1 calc R A .
C46 C 0.4538(6) 0.8305(3) 0.1745(3) 0.0321(12) Uani 1 1 d . . .
C47A C 0.5983(6) 0.3568(3) 0.2550(3) 0.0428(15) Uani 0.663(9) 1 d PD A 1
C48A C 0.5238(12) 0.4401(5) 0.2963(4) 0.044(3) Uani 0.663(9) 1 d PD A 1
H48A H 0.4358 0.4713 0.2729 0.066 Uiso 0.663(9) 1 calc PR A 1
H48B H 0.5954 0.4897 0.2994 0.066 Uiso 0.663(9) 1 calc PR A 1
H48C H 0.4910 0.4146 0.3437 0.066 Uiso 0.663(9) 1 calc PR A 1
C49A C 0.7334(9) 0.3086(7) 0.2981(4) 0.066(4) Uani 0.663(9) 1 d PD A 1
H49A H 0.7946 0.3608 0.3093 0.099 Uiso 0.663(9) 1 calc PR A 1
H49B H 0.7965 0.2596 0.2699 0.099 Uiso 0.663(9) 1 calc PR A 1
H49C H 0.6930 0.2755 0.3418 0.099 Uiso 0.663(9) 1 calc PR A 1
C50A C 0.5029(12) 0.2740(7) 0.2492(5) 0.077(4) Uani 0.663(9) 1 d PD A 1
H50A H 0.4669 0.2494 0.2964 0.115 Uiso 0.663(9) 1 calc PR A 1
H50B H 0.5629 0.2198 0.2247 0.115 Uiso 0.663(9) 1 calc PR A 1
H50C H 0.4161 0.2985 0.2226 0.115 Uiso 0.663(9) 1 calc PR A 1
C47B C 0.5983(6) 0.3568(3) 0.2550(3) 0.0428(15) Uani 0.337(9) 1 d PD A 2
C48B C 0.606(2) 0.4321(10) 0.3067(8) 0.043(6) Uiso 0.337(9) 1 d PD A 2
H48D H 0.5310 0.4219 0.3464 0.064 Uiso 0.337(9) 1 calc PR A 2
H48E H 0.5847 0.4989 0.2844 0.064 Uiso 0.337(9) 1 calc PR A 2
H48F H 0.7074 0.4256 0.3236 0.064 Uiso 0.337(9) 1 calc PR A 2
C49B C 0.6363(19) 0.2489(7) 0.2767(8) 0.045(5) Uiso 0.337(9) 1 d PD A 2
H49D H 0.7442 0.2368 0.2840 0.067 Uiso 0.337(9) 1 calc PR A 2
H49E H 0.6128 0.2072 0.2398 0.067 Uiso 0.337(9) 1 calc PR A 2
H49F H 0.5766 0.2322 0.3206 0.067 Uiso 0.337(9) 1 calc PR A 2
C50B C 0.4275(12) 0.3622(13) 0.2396(9) 0.058(6) Uiso 0.337(9) 1 d PD A 2
H50D H 0.4163 0.3164 0.2030 0.087 Uiso 0.337(9) 1 calc PR A 2
H50E H 0.3927 0.4303 0.2235 0.087 Uiso 0.337(9) 1 calc PR A 2
H50F H 0.3669 0.3432 0.2827 0.087 Uiso 0.337(9) 1 calc PR A 2
N3 N 1.3059(5) 0.1070(3) 0.2265(3) 0.0487(13) Uani 1 1 d . . .
N4 N 0.4379(5) 0.8689(3) 0.2263(2) 0.0425(12) Uani 1 1 d . A .
O3 O 0.9409(4) 0.4019(2) -0.03531(15) 0.0335(8) Uani 1 1 d D . .
H3A H 0.853(5) 0.475(3) -0.040(2) 0.050 Uiso 1 1 d D . .
O4 O 0.7582(4) 0.5518(2) -0.03673(16) 0.0307(8) Uani 1 1 d . A .
Sb Sb 0.12907(5) 0.02130(3) 0.78397(2) 0.04093(12) Uani 1 1 d . . .
F1 F 0.3089(4) -0.0104(3) 0.7305(2) 0.0884(14) Uani 1 1 d . . .
F2 F 0.0541(4) -0.0917(2) 0.7551(2) 0.0771(12) Uani 1 1 d . . .
F3 F 0.0632(6) 0.0971(3) 0.7070(2) 0.1096(17) Uani 1 1 d . . .
F4 F -0.0520(4) 0.0564(3) 0.8360(2) 0.0854(13) Uani 1 1 d . . .
F5 F 0.2043(4) 0.1333(2) 0.81496(17) 0.0572(9) Uani 1 1 d . . .
F6 F 0.2010(6) -0.0544(2) 0.8600(2) 0.0935(15) Uani 1 1 d . . .

loop_
_atom_site_aniso_label
_atom_site_aniso_U_11
_atom_site_aniso_U_22
_atom_site_aniso_U_33
_atom_site_aniso_U_23
_atom_site_aniso_U_13
_atom_site_aniso_U_12
Ag 0.0412(3) 0.0334(2) 0.0254(2) -0.00251(16) -0.00293(18) -0.00512(18)
C1 0.025(3) 0.028(2) 0.019(2) -0.003(2) 0.000(2) 0.003(2)
C2 0.023(3) 0.029(2) 0.028(3) 0.002(2) -0.003(2) -0.003(2)
C3 0.021(3) 0.036(3) 0.023(2) -0.002(2) 0.000(2) 0.002(2)
C4 0.026(3) 0.026(2) 0.022(2) -0.004(2) 0.000(2) 0.004(2)
C5 0.031(3) 0.025(2) 0.021(2) -0.004(2) -0.001(2) 0.004(2)
C6 0.021(3) 0.035(3) 0.024(3) 0.004(2) 0.002(2) 0.004(2)
C7 0.025(3) 0.030(3) 0.029(3) 0.005(2) -0.002(2) 0.003(2)
C8 0.036(3) 0.032(3) 0.031(3) 0.005(2) 0.008(2) 0.007(2)
C9 0.051(4) 0.032(3) 0.033(3) -0.004(2) 0.000(3) 0.006(3)
C10 0.044(4) 0.025(3) 0.041(3) 0.002(2) -0.006(3) -0.001(2)
C11 0.029(3) 0.032(3) 0.032(3) 0.010(2) -0.003(2) 0.002(2)
C12 0.023(3) 0.037(3) 0.026(3) 0.000(2) -0.001(2) 0.008(2)
C13 0.028(3) 0.032(3) 0.042(3) 0.003(2) -0.008(3) -0.003(2)
C14 0.031(3) 0.033(3) 0.023(3) -0.007(2) -0.003(2) 0.007(2)
C15 0.029(3) 0.029(2) 0.027(3) -0.005(2) -0.010(2) 0.004(2)
C16 0.032(3) 0.033(3) 0.025(3) -0.007(2) -0.008(2) 0.006(2)
C17 0.030(3) 0.035(3) 0.028(3) -0.002(2) -0.002(2) 0.001(2)
C18 0.026(3) 0.032(3) 0.036(3) -0.002(2) -0.010(2) 0.001(2)
C19 0.037(3) 0.026(2) 0.028(3) -0.003(2) -0.015(2) 0.006(2)
C20 0.030(3) 0.033(3) 0.021(2) 0.001(2) -0.007(2) 0.003(2)
C21 0.034(3) 0.030(3) 0.035(3) -0.002(2) -0.007(3) 0.000(2)
C22 0.033(3) 0.031(2) 0.025(3) 0.004(2) -0.008(2) -0.005(2)
C23 0.090(5) 0.050(3) 0.026(3) 0.002(3) -0.014(3) -0.030(3)
C24 0.037(4) 0.076(4) 0.056(4) 0.018(3) -0.016(3) -0.002(3)
C25 0.058(4) 0.053(3) 0.031(3) 0.013(3) -0.014(3) -0.026(3)
N1 0.044(3) 0.043(3) 0.047(3) 0.011(2) -0.002(2) -0.011(2)
N2 0.046(3) 0.037(2) 0.035(3) -0.004(2) -0.009(2) -0.006(2)
O1 0.040(2) 0.0381(19) 0.0259(19) 0.0061(15) -0.0062(17) -0.0020(17)
O2 0.049(3) 0.0372(19) 0.0216(18) -0.0003(15) -0.0110(17) -0.0040(17)
C26 0.032(3) 0.023(2) 0.026(3) -0.004(2) 0.001(2) -0.005(2)
C27 0.029(3) 0.024(2) 0.023(2) -0.003(2) -0.004(2) -0.005(2)
C28 0.024(3) 0.023(2) 0.020(2) -0.0039(19) -0.005(2) -0.004(2)
C29 0.027(3) 0.023(2) 0.024(2) -0.006(2) -0.002(2) -0.006(2)
C30 0.031(3) 0.023(2) 0.034(3) -0.007(2) 0.005(2) -0.003(2)
C31 0.033(3) 0.025(2) 0.021(2) -0.003(2) -0.004(2) -0.006(2)
C32 0.027(3) 0.024(2) 0.024(2) 0.003(2) 0.004(2) -0.003(2)
C33 0.031(3) 0.026(2) 0.025(3) 0.003(2) 0.004(2) -0.006(2)
C34 0.033(3) 0.030(3) 0.034(3) 0.011(2) 0.000(3) -0.006(2)
C35 0.054(4) 0.027(3) 0.046(3) 0.004(3) -0.004(3) 0.009(3)
C36 0.075(5) 0.034(3) 0.040(3) -0.009(3) 0.010(3) 0.009(3)
C37 0.053(4) 0.034(3) 0.027(3) -0.006(2) -0.001(3) 0.001(3)
C38 0.035(4) 0.028(3) 0.048(3) 0.011(3) -0.002(3) -0.009(2)
C39 0.031(3) 0.030(3) 0.024(3) -0.007(2) -0.008(2) -0.008(2)
C40 0.031(3) 0.025(2) 0.029(3) 0.000(2) -0.007(2) -0.009(2)
C41 0.027(3) 0.029(2) 0.029(3) 0.001(2) -0.008(2) -0.008(2)
C42 0.039(4) 0.021(2) 0.037(3) -0.006(2) -0.008(3) -0.008(2)
C43 0.040(4) 0.021(2) 0.050(3) -0.005(2) -0.011(3) -0.003(2)
C44 0.039(4) 0.030(3) 0.045(3) -0.004(2) -0.022(3) -0.002(3)
C45 0.045(4) 0.027(3) 0.034(3) -0.006(2) -0.013(3) -0.010(2)
C46 0.030(3) 0.030(3) 0.037(3) -0.005(2) -0.006(3) -0.005(2)
C47A 0.058(4) 0.034(3) 0.033(3) -0.001(2) 0.019(3) -0.004(3)
C48A 0.046(7) 0.055(6) 0.026(5) -0.001(4) 0.018(5) 0.003(5)
C49A 0.068(8) 0.090(7) 0.028(5) 0.020(5) 0.021(5) 0.014(6)
C50A 0.117(11) 0.059(7) 0.057(7) -0.007(5) 0.035(7) -0.056(7)
C47B 0.058(4) 0.034(3) 0.033(3) -0.001(2) 0.019(3) -0.004(3)
N3 0.042(3) 0.042(3) 0.059(3) 0.018(2) -0.006(3) -0.006(2)
N4 0.042(3) 0.039(2) 0.046(3) -0.011(2) -0.002(2) 0.000(2)
O3 0.048(3) 0.0341(18) 0.0148(16) 0.0030(14) 0.0014(16) 0.0059(17)
O4 0.038(2) 0.0292(17) 0.0232(18) 0.0013(14) -0.0023(16) 0.0027(16)
Sb 0.0374(3) 0.0407(2) 0.0463(2) -0.00874(18) 0.00027(19) -0.01099(18)
F1 0.064(3) 0.091(3) 0.113(3) -0.053(3) 0.039(2) -0.030(2)
F2 0.062(3) 0.070(2) 0.108(3) -0.053(2) 0.014(2) -0.032(2)
F3 0.147(5) 0.108(3) 0.081(3) 0.008(3) -0.062(3) -0.014(3)
F4 0.056(3) 0.065(2) 0.132(3) -0.033(2) 0.041(2) -0.012(2)
F5 0.060(2) 0.0429(17) 0.073(2) -0.0171(17) -0.0103(19) -0.0147(16)
F6 0.153(5) 0.047(2) 0.079(3) 0.007(2) -0.032(3) 0.010(2)

loop_
_atom_type_symbol
_atom_type_description
_atom_type_scat_dispersion_real
_atom_type_scat_dispersion_imag
_atom_type_scat_source
C C 0.0033 0.0016 'International Tables Vol C Tables 4.2.6.8 and 6.1.1.4'
H H 0.0000 0.0000 'International Tables Vol C Tables 4.2.6.8 and 6.1.1.4'
N N 0.0061 0.0033 'International Tables Vol C Tables 4.2.6.8 and 6.1.1.4'
O O 0.0106 0.0060 'International Tables Vol C Tables 4.2.6.8 and 6.1.1.4'
Ag Ag -0.8971 1.1015 'International Tables Vol C Tables 4.2.6.8 and 6.1.1.4'
Sb Sb -0.5866 1.5461 'International Tables Vol C Tables 4.2.6.8 and 6.1.1.4'
F F 0.0171 0.0103 'International Tables Vol C Tables 4.2.6.8 and 6.1.1.4'

loop_
_geom_angle_atom_site_label_1
_geom_angle_atom_site_label_2
_geom_angle_atom_site_label_3
_geom_angle
_geom_angle_site_symmetry_1
_geom_angle_site_symmetry_3
_geom_angle_publ_flag
N3 Ag N4 92.08(16) 1_465 . ?
N3 Ag N2 107.37(15) 1_465 1_665 ?
N4 Ag N2 150.49(16) . 1_665 ?
N3 Ag N1 121.29(16) 1_465 . ?
N4 Ag N1 99.73(15) . . ?
N2 Ag N1 89.08(15) 1_665 . ?
C5 C1 C2 107.2(4) . . ?
C5 C1 C22 128.1(4) . . ?
C2 C1 C22 124.6(4) . . ?
C3 C2 C1 110.4(4) . . ?
C2 C3 C6 124.7(4) . . ?
C2 C3 C4 106.6(4) . . ?
C6 C3 C4 128.8(4) . . ?
C14 C4 C5 125.8(4) . . ?
C14 C4 C3 128.7(4) . . ?
C5 C4 C3 105.3(4) . . ?
C1 C5 C4 110.6(4) . . ?
O1 C6 C3 123.4(4) . . ?
O1 C6 C7 115.7(4) . . ?
C3 C6 C7 121.0(4) . . ?
C8 C7 C12 118.9(4) . . ?
C8 C7 C6 123.1(4) . . ?
C12 C7 C6 117.9(4) . . ?
C9 C8 C7 121.1(5) . . ?
C10 C9 C8 120.0(5) . . ?
C9 C10 C11 119.4(5) . . ?
C10 C11 C12 121.4(4) . . ?
C10 C11 C13 119.4(4) . . ?
C12 C11 C13 119.2(5) . . ?
C11 C12 C7 119.1(4) . . ?
N1 C13 C11 177.5(6) . . ?
O2 C14 C4 123.4(4) . . ?
O2 C14 C15 113.1(4) . . ?
C4 C14 C15 123.5(4) . . ?
C16 C15 C20 118.6(4) . . ?
C16 C15 C14 123.5(4) . . ?
C20 C15 C14 117.9(4) . . ?
C17 C16 C15 121.2(4) . . ?
C16 C17 C18 120.6(5) . . ?
C17 C18 C19 118.5(4) . . ?
C20 C19 C18 121.6(4) . . ?
C20 C19 C21 118.2(4) . . ?
C18 C19 C21 120.2(4) . . ?
C19 C20 C15 119.5(4) . . ?
N2 C21 C19 178.7(5) . . ?
C23 C22 C25 109.9(4) . . ?
C23 C22 C24 109.8(5) . . ?
C25 C22 C24 108.9(4) . . ?
C23 C22 C1 110.2(4) . . ?
C25 C22 C1 110.3(4) . . ?
C24 C22 C1 107.7(4) . . ?
C13 N1 Ag 170.6(4) . . ?
C21 N2 Ag 166.8(4) . 1_445 ?
C30 C26 C27 107.2(4) . . ?
C30 C26 C47A 126.9(4) . . ?
C27 C26 C47A 126.0(4) . . ?
C26 C27 C28 110.6(4) . . ?
C31 C28 C27 125.2(4) . . ?
C31 C28 C29 128.9(4) . . ?
C27 C28 C29 105.8(4) . . ?
C30 C29 C39 124.8(4) . . ?
C30 C29 C28 105.9(4) . . ?
C39 C29 C28 129.2(4) . . ?
C26 C30 C29 110.5(4) . . ?
O3 C31 C28 123.3(4) . . ?
O3 C31 C32 114.6(4) . . ?
C28 C31 C32 122.1(4) . . ?
C37 C32 C33 119.0(4) . . ?
C37 C32 C31 119.6(4) . . ?
C33 C32 C31 121.3(4) . . ?
C34 C33 C32 119.2(4) . . ?
C35 C34 C33 120.7(5) . . ?
C35 C34 C38 119.5(5) . . ?
C33 C34 C38 119.7(5) . . ?
C36 C35 C34 120.2(5) . . ?
C35 C36 C37 119.3(5) . . ?
C36 C37 C32 121.6(5) . . ?
N3 C38 C34 177.8(5) . . ?
O4 C39 C29 122.6(4) . . ?
O4 C39 C40 114.8(4) . . ?
C29 C39 C40 122.4(4) . . ?
C41 C40 C45 118.6(4) . . ?
C41 C40 C39 122.0(4) . . ?
C45 C40 C39 119.4(4) . . ?
C42 C41 C40 120.1(5) . . ?
C41 C42 C43 120.9(4) . . ?
C41 C42 C46 120.1(5) . . ?
C43 C42 C46 119.0(5) . . ?
C44 C43 C42 119.4(5) . . ?
C45 C44 C43 119.8(5) . . ?
C44 C45 C40 121.1(5) . . ?
N4 C46 C42 178.9(6) . . ?
C48A C47A C50A 114.6(6) . . ?
C48A C47A C26 113.3(4) . . ?
C50A C47A C26 110.8(5) . . ?
C48A C47A C49A 105.8(6) . . ?
C50A C47A C49A 104.7(6) . . ?
C26 C47A C49A 106.7(5) . . ?
C38 N3 Ag 152.4(4) . 1_645 ?
C46 N4 Ag 163.0(4) . . ?
F3 Sb F6 178.3(2) . . ?
F3 Sb F1 87.7(2) . . ?
F6 Sb F1 90.7(2) . . ?
F3 Sb F4 90.9(2) . . ?
F6 Sb F4 90.7(2) . . ?
F1 Sb F4 178.37(18) . . ?
F3 Sb F2 91.96(19) . . ?
F6 Sb F2 88.67(18) . . ?
F1 Sb F2 89.71(15) . . ?
F4 Sb F2 91.05(16) . . ?
F3 Sb F5 89.26(17) . . ?
F6 Sb F5 90.13(16) . . ?
F1 Sb F5 90.77(15) . . ?
F4 Sb F5 88.50(15) . . ?
F2 Sb F5 178.71(16) . . ?

loop_
_geom_bond_atom_site_label_1
_geom_bond_atom_site_label_2
_geom_bond_distance
_geom_bond_site_symmetry_2
_geom_bond_publ_flag
Ag N3 2.294(4) 1_465 ?
Ag N4 2.301(4) . ?
Ag N2 2.316(4) 1_665 ?
Ag N1 2.338(4) . ?
C1 C5 1.374(6) . ?
C1 C2 1.409(6) . ?
C1 C22 1.528(6) . ?
C2 C3 1.394(6) . ?
C3 C6 1.423(6) . ?
C3 C4 1.467(6) . ?
C4 C14 1.374(6) . ?
C4 C5 1.428(6) . ?
C6 O1 1.263(5) . ?
C6 C7 1.491(6) . ?
C7 C8 1.391(6) . ?
C7 C12 1.394(6) . ?
C8 C9 1.385(7) . ?
C9 C10 1.371(7) . ?
C10 C11 1.388(7) . ?
C11 C12 1.388(6) . ?
C11 C13 1.446(7) . ?
C13 N1 1.138(6) . ?
C14 O2 1.312(5) . ?
C14 C15 1.489(6) . ?
C15 C16 1.389(6) . ?
C15 C20 1.401(6) . ?
C16 C17 1.377(6) . ?
C17 C18 1.384(6) . ?
C18 C19 1.389(7) . ?
C19 C20 1.383(6) . ?
C19 C21 1.445(6) . ?
C21 N2 1.143(6) . ?
C22 C23 1.509(5) . ?
C22 C25 1.516(6) . ?
C22 C24 1.524(6) . ?
N2 Ag 2.316(4) 1_445 ?
C26 C30 1.388(6) . ?
C26 C27 1.392(6) . ?
C26 C47A 1.514(6) . ?
C27 C28 1.409(6) . ?
C28 C31 1.404(6) . ?
C28 C29 1.466(6) . ?
C29 C30 1.413(6) . ?
C29 C39 1.413(6) . ?
C31 O3 1.281(5) . ?
C31 C32 1.489(6) . ?
C32 C37 1.383(6) . ?
C32 C33 1.395(6) . ?
C33 C34 1.386(6) . ?
C34 C35 1.379(7) . ?
C34 C38 1.440(7) . ?
C35 C36 1.375(7) . ?
C36 C37 1.376(7) . ?
C38 N3 1.142(6) . ?
C39 O4 1.294(5) . ?
C39 C40 1.486(6) . ?
C40 C41 1.392(6) . ?
C40 C45 1.394(6) . ?
C41 C42 1.379(6) . ?
C42 C43 1.388(7) . ?
C42 C46 1.449(7) . ?
C43 C44 1.384(7) . ?
C44 C45 1.381(7) . ?
C46 N4 1.138(6) . ?
C47A C48A 1.483(6) . ?
C47A C50A 1.488(7) . ?
C47A C49A 1.580(8) . ?
N3 Ag 2.294(4) 1_645 ?
Sb F3 1.841(4) . ?
Sb F6 1.845(4) . ?
Sb F1 1.851(4) . ?
Sb F4 1.856(4) . ?
Sb F2 1.861(3) . ?
Sb F5 1.866(3) . ?

loop_
_geom_hbond_atom_site_label_D
_geom_hbond_atom_site_label_H
_geom_hbond_atom_site_label_A
_geom_hbond_distance_DH
_geom_hbond_distance_HA
_geom_hbond_distance_DA
_geom_hbond_angle_DHA
_geom_hbond_site_symmetry_A
O1 H1A O2 1.20(4) 1.27(4) 2.461(4) 167(4) .
O3 H3A O4 1.20(4) 1.27(4) 2.464(4) 172(4) .

loop_
_geom_torsion_atom_site_label_1
_geom_torsion_atom_site_label_2
_geom_torsion_atom_site_label_3
_geom_torsion_atom_site_label_4
_geom_torsion
_geom_torsion_site_symmetry_1
_geom_torsion_site_symmetry_2
_geom_torsion_site_symmetry_3
_geom_torsion_site_symmetry_4
_geom_torsion_publ_flag
C5 C1 C2 C3 0.9(5) . . . . ?
C22 C1 C2 C3 177.5(4) . . . . ?
C1 C2 C3 C6 179.5(4) . . . . ?
C1 C2 C3 C4 -0.7(5) . . . . ?
C2 C3 C4 C14 -175.2(5) . . . . ?
C6 C3 C4 C14 4.6(8) . . . . ?
C2 C3 C4 C5 0.2(5) . . . . ?
C6 C3 C4 C5 -180.0(5) . . . . ?
C2 C1 C5 C4 -0.7(5) . . . . ?
C22 C1 C5 C4 -177.2(4) . . . . ?
C14 C4 C5 C1 175.9(5) . . . . ?
C3 C4 C5 C1 0.3(5) . . . . ?
C2 C3 C6 O1 165.7(5) . . . . ?
C4 C3 C6 O1 -14.0(8) . . . . ?
C2 C3 C6 C7 -13.7(7) . . . . ?
C4 C3 C6 C7 166.5(5) . . . . ?
O1 C6 C7 C8 142.3(5) . . . . ?
C3 C6 C7 C8 -38.2(7) . . . . ?
O1 C6 C7 C12 -35.2(6) . . . . ?
C3 C6 C7 C12 144.3(5) . . . . ?
C12 C7 C8 C9 -3.0(7) . . . . ?
C6 C7 C8 C9 179.4(5) . . . . ?
C7 C8 C9 C10 -0.2(8) . . . . ?
C8 C9 C10 C11 2.5(8) . . . . ?
C9 C10 C11 C12 -1.5(8) . . . . ?
C9 C10 C11 C13 179.0(5) . . . . ?
C10 C11 C12 C7 -1.7(7) . . . . ?
C13 C11 C12 C7 177.8(4) . . . . ?
C8 C7 C12 C11 3.9(7) . . . . ?
C6 C7 C12 C11 -178.4(4) . . . . ?
C10 C11 C13 N1 13(13) . . . . ?
C12 C11 C13 N1 -167(13) . . . . ?
C5 C4 C14 O2 -166.5(4) . . . . ?
C3 C4 C14 O2 8.0(8) . . . . ?
C5 C4 C14 C15 11.4(8) . . . . ?
C3 C4 C14 C15 -174.1(5) . . . . ?
O2 C14 C15 C16 -143.8(5) . . . . ?
C4 C14 C15 C16 38.1(7) . . . . ?
O2 C14 C15 C20 33.2(6) . . . . ?
C4 C14 C15 C20 -144.9(5) . . . . ?
C20 C15 C16 C17 2.2(7) . . . . ?
C14 C15 C16 C17 179.2(4) . . . . ?
C15 C16 C17 C18 -1.3(7) . . . . ?
C16 C17 C18 C19 0.7(7) . . . . ?
C17 C18 C19 C20 -1.1(7) . . . . ?
C17 C18 C19 C21 179.4(4) . . . . ?
C18 C19 C20 C15 2.0(7) . . . . ?
C21 C19 C20 C15 -178.5(4) . . . . ?
C16 C15 C20 C19 -2.5(7) . . . . ?
C14 C15 C20 C19 -179.7(4) . . . . ?
C20 C19 C21 N2 -38(26) . . . . ?
C18 C19 C21 N2 142(25) . . . . ?
C5 C1 C22 C23 -142.2(5) . . . . ?
C2 C1 C22 C23 41.9(6) . . . . ?
C5 C1 C22 C25 -20.8(7) . . . . ?
C2 C1 C22 C25 163.3(4) . . . . ?
C5 C1 C22 C24 98.0(6) . . . . ?
C2 C1 C22 C24 -78.0(5) . . . . ?
C11 C13 N1 Ag 26(15) . . . . ?
N3 Ag N1 C13 -134(3) 1_465 . . . ?
N4 Ag N1 C13 128(3) . . . . ?
N2 Ag N1 C13 -24(3) 1_665 . . . ?
C19 C21 N2 Ag -71(26) . . . 1_445 ?
C30 C26 C27 C28 0.4(5) . . . . ?
C47A C26 C27 C28 -179.9(4) . . . . ?
C26 C27 C28 C31 -178.3(4) . . . . ?
C26 C27 C28 C29 -1.1(5) . . . . ?
C31 C28 C29 C30 178.4(4) . . . . ?
C27 C28 C29 C30 1.4(5) . . . . ?
C31 C28 C29 C39 2.5(8) . . . . ?
C27 C28 C29 C39 -174.5(4) . . . . ?
C27 C26 C30 C29 0.5(5) . . . . ?
C47A C26 C30 C29 -179.1(4) . . . . ?
C39 C29 C30 C26 174.9(4) . . . . ?
C28 C29 C30 C26 -1.2(5) . . . . ?
C27 C28 C31 O3 168.8(4) . . . . ?
C29 C28 C31 O3 -7.7(8) . . . . ?
C27 C28 C31 C32 -9.1(7) . . . . ?
C29 C28 C31 C32 174.4(4) . . . . ?
O3 C31 C32 C37 -35.2(6) . . . . ?
C28 C31 C32 C37 142.8(5) . . . . ?
O3 C31 C32 C33 142.1(4) . . . . ?
C28 C31 C32 C33 -39.9(7) . . . . ?
C37 C32 C33 C34 -1.4(7) . . . . ?
C31 C32 C33 C34 -178.8(4) . . . . ?
C32 C33 C34 C35 1.9(7) . . . . ?
C32 C33 C34 C38 -175.4(4) . . . . ?
C33 C34 C35 C36 -1.7(8) . . . . ?
C38 C34 C35 C36 175.7(5) . . . . ?
C34 C35 C36 C37 1.0(9) . . . . ?
C35 C36 C37 C32 -0.6(9) . . . . ?
C33 C32 C37 C36 0.8(8) . . . . ?
C31 C32 C37 C36 178.2(5) . . . . ?
C35 C34 C38 N3 -59(16) . . . . ?
C33 C34 C38 N3 118(16) . . . . ?
C30 C29 C39 O4 -167.3(4) . . . . ?
C28 C29 C39 O4 7.9(7) . . . . ?
C30 C29 C39 C40 8.4(7) . . . . ?
C28 C29 C39 C40 -176.3(4) . . . . ?
O4 C39 C40 C41 -143.4(4) . . . . ?
C29 C39 C40 C41 40.6(7) . . . . ?
O4 C39 C40 C45 36.8(6) . . . . ?
C29 C39 C40 C45 -139.2(5) . . . . ?
C45 C40 C41 C42 4.1(7) . . . . ?
C39 C40 C41 C42 -175.7(4) . . . . ?
C40 C41 C42 C43 -1.0(7) . . . . ?
C40 C41 C42 C46 177.6(4) . . . . ?
C41 C42 C43 C44 -2.7(7) . . . . ?
C46 C42 C43 C44 178.7(4) . . . . ?
C42 C43 C44 C45 3.2(7) . . . . ?
C43 C44 C45 C40 -0.1(8) . . . . ?
C41 C40 C45 C44 -3.6(7) . . . . ?
C39 C40 C45 C44 176.2(4) . . . . ?
C41 C42 C46 N4 -127(28) . . . . ?
C43 C42 C46 N4 52(28) . . . . ?
C30 C26 C47A C48A -23.0(8) . . . . ?
C27 C26 C47A C48A 157.4(6) . . . . ?
C30 C26 C47A C50A 107.5(7) . . . . ?
C27 C26 C47A C50A -72.1(8) . . . . ?
C30 C26 C47A C49A -139.0(6) . . . . ?
C27 C26 C47A C49A 41.4(7) . . . . ?
C34 C38 N3 Ag 27(17) . . . 1_645 ?
C42 C46 N4 Ag -83(28) . . . . ?
N3 Ag N4 C46 2.8(15) 1_465 . . . ?
N2 Ag N4 C46 -129.3(14) 1_665 . . . ?
N1 Ag N4 C46 125.1(15) . . . . ?
